data_1547320
loop_
_publ_author_name
'Heng-Yun Ye'
'Wei-Qiang Liao'
'Qionghua Zhou'
'Yi Zhang'
'Jinlan Wang'
'Yu-Meng You'
'Jin-Yun Wang'
'Zhong-Ning Chen'
'Peng-Fei Li'
'Da-Wei Fu'
'Songping D. Huang'
'and Ren-Gen Xiong'

_publ_section_title
;
 Dielectric and ferroelectric sensing based on molecular recognition in
 Cu(1,10-phenlothroline)2SeO4.(diol) systems
;
_journal_name_full 'Nature Communications'
_journal_page_first 14551
_journal_paper_doi 10.1038/ncomms14551
_journal_volume 8
_journal_year 2017
_chemical_formula_sum 'C26 H22 Cu N4 O6 Se'
_chemical_formula_weight 628.97
_space_group_crystal_system monoclinic
_space_group_IT_number 14
_space_group_name_Hall '-P 2ybc'
_space_group_name_H-M_alt 'P 1 21/c 1'
_symmetry_space_group_name_Hall '-P 2ybc'
_symmetry_space_group_name_H-M 'P 1 21/c 1'
_atom_sites_solution_hydrogens mixed
_cell_angle_alpha 90
_cell_angle_beta 120.82(3)
_cell_angle_gamma 90
_cell_formula_units_Z 12
_cell_length_a 17.934(8)
_cell_length_b 36.37(2)
_cell_length_c 13.179(8)
_cell_measurement_reflns_used 11005
_cell_measurement_temperature 243(2)
_cell_measurement_theta_max 27.5670
_cell_measurement_theta_min 2.1371
_cell_volume 7382(7)
_computing_structure_refinement 'SHELXL-2014/7 (Sheldrick, 2014)'
_diffrn_ambient_temperature 243(2)
_diffrn_measured_fraction_theta_full 0.987
_diffrn_measured_fraction_theta_max 0.976
_diffrn_measurement_device_type 'Rigaku satrun 724'
_diffrn_radiation_type MoK\a
_diffrn_radiation_wavelength 0.71073
_diffrn_reflns_av_R_equivalents 0.0826
_diffrn_reflns_av_unetI/netI 0.0673
_diffrn_reflns_Laue_measured_fraction_full 0.987
_diffrn_reflns_Laue_measured_fraction_max 0.976
_diffrn_reflns_limit_h_max 23
_diffrn_reflns_limit_h_min -23
_diffrn_reflns_limit_k_max 45
_diffrn_reflns_limit_k_min -44
_diffrn_reflns_limit_l_max 17
_diffrn_reflns_limit_l_min -16
_diffrn_reflns_number 86278
_diffrn_reflns_point_group_measured_fraction_full 0.987
_diffrn_reflns_point_group_measured_fraction_max 0.976
_diffrn_reflns_theta_full 25.242
_diffrn_reflns_theta_max 27.473
_diffrn_reflns_theta_min 1.692
_exptl_absorpt_coefficient_mu 2.418
_exptl_absorpt_correction_T_max 1.0000
_exptl_absorpt_correction_T_min 0.8223
_exptl_absorpt_correction_type multi-scan
_exptl_crystal_colour BLUE
_exptl_crystal_density_diffrn 1.698
_exptl_crystal_description BLOCK
_exptl_crystal_F_000 3804
_exptl_crystal_size_max 0.5
_exptl_crystal_size_mid 0.45
_exptl_crystal_size_min 0.4
_refine_diff_density_max 2.854
_refine_diff_density_min -1.848
_refine_diff_density_rms 0.475
_refine_ls_extinction_coef .
_refine_ls_extinction_method none
_refine_ls_goodness_of_fit_ref 1.200
_refine_ls_hydrogen_treatment constr
_refine_ls_matrix_type full
_refine_ls_number_parameters 1027
_refine_ls_number_reflns 16511
_refine_ls_number_restraints 0
_refine_ls_restrained_S_all 1.200
_refine_ls_R_factor_all 0.1294
_refine_ls_R_factor_gt 0.0894
_refine_ls_shift/su_max 0.018
_refine_ls_shift/su_mean 0.003
_refine_ls_structure_factor_coef Fsqd
_refine_ls_weighting_details 'w=1/[\s^2^(Fo^2^)+(0.0860P)^2^+17.8646P] where P=(Fo^2^+2Fc^2^)/3'
_refine_ls_weighting_scheme calc
_refine_ls_wR_factor_gt 0.2069
_refine_ls_wR_factor_ref 0.2324
_reflns_Friedel_coverage 0.000
_reflns_Friedel_fraction_full .
_reflns_Friedel_fraction_max .
_reflns_number_gt 11518
_reflns_number_total 16511
_reflns_threshold_expression 'I > 2\s(I)'
_cod_data_source_file ncomms14551-s2.cif
_cod_data_source_block glycol-T243K
_cod_depositor_comments
;
The following automatic conversions were performed:

'_exptl_absorpt_correction_type' value 'Multi-scan' changed to
'multi-scan' according to the built-in table from CIF Core dictionary
named 'cif_core.dic' version 2.4.1 from 2010-06-29.

Automatic conversion script
Id: cif_fix_values 5376 2017-05-30 11:51:03Z andrius 

2019-01-12
Z value and formula fixed to values more according to usual
chemical conventions.                 miguel
;
_cod_original_formula_sum 'C78 H66 Cu3 N12 O18 Se3'
_cod_original_formula_weight 1886.92
_cod_original_formula_units_Z 4
_cod_database_code 1547320
_shelx_space_group_comment
;
The symmetry employed for this shelxl refinement is uniquely defined
by the following loop, which should always be used as a source of
symmetry information in preference to the above space-group names.
They are only intended as comments.
;

loop_
_space_group_symop_operation_xyz
'x, y, z'
'-x, y+1/2, -z+1/2'
'-x, -y, -z'
'x, -y-1/2, z-1/2'

loop_
_atom_site_label
_atom_site_type_symbol
_atom_site_fract_x
_atom_site_fract_y
_atom_site_fract_z
_atom_site_U_iso_or_equiv
_atom_site_adp_type
_atom_site_occupancy
_atom_site_site_symmetry_order
_atom_site_calc_flag
_atom_site_refinement_flags_posn
_atom_site_refinement_flags_adp
_atom_site_refinement_flags_occupancy
_atom_site_disorder_assembly
_atom_site_disorder_group
Se1 Se 0.23273(3) -0.26498(2) -0.72968(5) 0.01890(15) Uani 1 1 d . . . . .
Se2 Se 0.26364(4) -0.56782(2) -0.27054(5) 0.02394(17) Uani 1 1 d . . . . .
Se3 Se 0.26100(4) -0.59842(2) 0.23087(5) 0.02400(17) Uani 1 1 d . . . . .
C22 C 0.0968(4) -0.69634(18) -0.3774(6) 0.0263(14) Uani 1 1 d . . . . .
C24 C 0.4045(4) -0.46979(17) 0.3747(5) 0.0218(13) Uani 1 1 d . . . . .
C25 C 0.4180(4) -0.68253(19) -0.2267(5) 0.0255(14) Uani 1 1 d . . . . .
C26 C 0.4218(4) -0.69693(18) -0.1224(5) 0.0246(14) Uani 1 1 d . . . . .
C28 C 0.0335(4) -0.68907(19) -0.2509(6) 0.0276(14) Uani 1 1 d . . . . .
C31 C 0.4858(4) -0.6895(2) -0.2486(6) 0.0281(15) Uani 1 1 d . . . . .
C32 C 0.4710(4) -0.47824(18) 0.2523(5) 0.0256(14) Uani 1 1 d . . . . .
C33 C 0.0845(4) -0.13636(17) -0.8736(5) 0.0219(13) Uani 1 1 d . . . . .
C34 C 0.1005(4) -0.68177(18) -0.2736(5) 0.0251(14) Uani 1 1 d . . . . .
C35 C 0.1746(5) -0.6461(2) -0.1069(6) 0.0315(16) Uani 1 1 d . . . . .
H35A H 0.2218 -0.6306 -0.0588 0.038 Uiso 1 1 calc R U . . .
C36 C 0.0834(4) -0.48436(19) 0.2242(5) 0.0259(14) Uani 1 1 d . . . . .
C38 C 0.0786(3) -0.46958(17) 0.1200(5) 0.0190(12) Uani 1 1 d . . . . .
C39 C -0.0432(4) -0.7250(2) -0.4339(6) 0.0344(17) Uani 1 1 d . . . . .
H39A H -0.0909 -0.7396 -0.4862 0.041 Uiso 1 1 calc R U . . .
C40 C 0.0244(4) -0.71821(19) -0.4578(5) 0.0272(14) Uani 1 1 d . . . . .
C42 C 0.0187(4) -0.47698(18) 0.2511(5) 0.0251(14) Uani 1 1 d . . . . .
C43 C 0.0187(4) -0.14447(19) -0.7507(6) 0.0289(15) Uani 1 1 d . . . . .
C44 C 0.0942(5) -0.7226(2) -0.5717(6) 0.0397(18) Uani 1 1 d . . . . .
H44A H 0.0941 -0.7310 -0.6392 0.048 Uiso 1 1 calc R U . . .
C45 C 0.4092(4) -0.13575(18) -0.6212(5) 0.0232(13) Uani 1 1 d . . . . .
C46 C 0.3295(4) -0.1883(2) -0.8902(6) 0.0342(17) Uani 1 1 d . . . . .
H46A H 0.2817 -0.2035 -0.9381 0.041 Uiso 1 1 calc R U . . .
C47 C 0.4706(4) -0.14357(18) -0.7498(6) 0.0274(14) Uani 1 1 d . . . . .
C48 C 0.4946(4) -0.71792(18) -0.0408(5) 0.0252(14) Uani 1 1 d . . . . .
C49 C 0.3999(4) -0.48378(17) 0.2688(5) 0.0217(13) Uani 1 1 d . . . . .
C50 C 0.0876(4) -0.15065(17) -0.7697(5) 0.0209(12) Uani 1 1 d . . . . .
C52 C -0.0395(4) -0.71036(19) -0.3347(5) 0.0288(15) Uani 1 1 d . . . . .
H52A H -0.0858 -0.7145 -0.3219 0.035 Uiso 1 1 calc R U . . .
C55 C 0.0254(5) -0.7308(2) -0.5556(6) 0.0363(17) Uani 1 1 d . . . . .
H55A H -0.0211 -0.7450 -0.6122 0.044 Uiso 1 1 calc R U . . .
C56 C 0.0406(5) -0.6741(2) -0.1483(7) 0.0365(17) Uani 1 1 d . . . . .
H56A H -0.0026 -0.6785 -0.1296 0.044 Uiso 1 1 calc R U . . .
C57 C 0.4957(5) -0.73011(19) 0.0590(6) 0.0335(16) Uani 1 1 d . . . . .
H57A H 0.5428 -0.7441 0.1155 0.040 Uiso 1 1 calc R U . . .
C58 C 0.1623(5) -0.7021(2) -0.4883(6) 0.0332(16) Uani 1 1 d . . . . .
H58A H 0.2087 -0.6968 -0.4998 0.040 Uiso 1 1 calc R U . . .
C60 C 0.4051(4) -0.15087(17) -0.7247(5) 0.0219(13) Uani 1 1 d . . . . .
C62 C -0.0577(4) -0.4413(2) 0.0743(6) 0.0337(16) Uani 1 1 d . . . . .
H62A H -0.1065 -0.4271 0.0223 0.040 Uiso 1 1 calc R U . . .
C63 C 0.4780(4) -0.45036(19) 0.4573(5) 0.0277(14) Uani 1 1 d . . . . .
C64 C 0.4795(5) -0.4379(2) 0.5615(6) 0.0378(17) Uani 1 1 d . . . . .
H64A H 0.5281 -0.4252 0.6205 0.045 Uiso 1 1 calc R U . . .
C65 C 0.3436(4) -0.6477(2) -0.3954(6) 0.0313(15) Uani 1 1 d . . . . .
H65A H 0.2964 -0.6324 -0.4447 0.038 Uiso 1 1 calc R U . . .
C66 C 0.0070(4) -0.44763(18) 0.0441(5) 0.0249(13) Uani 1 1 d . . . . .
C67 C 0.5633(4) -0.7249(2) -0.0649(6) 0.0319(16) Uani 1 1 d . . . . .
H67A H 0.6114 -0.7392 -0.0122 0.038 Uiso 1 1 calc R U . . .
C68 C 0.4103(5) -0.4445(2) 0.5746(6) 0.0369(17) Uani 1 1 d . . . . .
H68A H 0.4102 -0.4364 0.6423 0.044 Uiso 1 1 calc R U . . .
C69 C 0.5455(4) -0.4583(2) 0.3403(6) 0.0363(17) Uani 1 1 d . . . . .
H69A H 0.5928 -0.4541 0.3298 0.044 Uiso 1 1 calc R U . . .
C70 C 0.3582(4) -0.7021(2) -0.0089(6) 0.0327(16) Uani 1 1 d . . . . .
H70A H 0.3115 -0.6970 0.0024 0.039 Uiso 1 1 calc R U . . .
C71 C 0.4802(4) -0.11475(19) -0.5437(6) 0.0294(15) Uani 1 1 d . . . . .
C72 C 0.5587(4) -0.71079(19) -0.1644(6) 0.0309(15) Uani 1 1 d . . . . .
H72A H 0.6047 -0.7152 -0.1778 0.037 Uiso 1 1 calc R U . . .
C73 C 0.3234(4) -0.5163(2) 0.0934(6) 0.0305(15) Uani 1 1 d . . . . .
H73A H 0.2733 -0.5293 0.0392 0.037 Uiso 1 1 calc R U . . .
C74 C 0.4799(5) -0.6745(2) -0.3495(7) 0.0384(18) Uani 1 1 d . . . . .
H74A H 0.5245 -0.6783 -0.3659 0.046 Uiso 1 1 calc R U . . .
C75 C 0.0103(4) -0.11741(19) -0.9572(6) 0.0318(15) Uani 1 1 d . . . . .
C76 C 0.3377(5) -0.4640(2) 0.4837(6) 0.0371(17) Uani 1 1 d . . . . .
H76A H 0.2896 -0.4682 0.4926 0.045 Uiso 1 1 calc R U . . .
C77 C 0.5476(4) -0.4457(2) 0.4365(6) 0.0341(17) Uani 1 1 d . . . . .
H77A H 0.5975 -0.4332 0.4933 0.041 Uiso 1 1 calc R U . . .
C78 C 0.1399(4) -0.4653(2) 0.0043(5) 0.0316(16) Uani 1 1 d . . . . .
H78A H 0.1850 -0.4709 -0.0095 0.038 Uiso 1 1 calc R U . . .
C79 C 0.1647(4) -0.18378(19) -0.5951(5) 0.0277(14) Uani 1 1 d . . . . .
H79A H 0.2144 -0.1971 -0.5415 0.033 Uiso 1 1 calc R U . . .
C80 C 0.4150(5) -0.1088(2) -0.4247(6) 0.0410(19) Uani 1 1 d . . . . .
H80A H 0.4154 -0.0999 -0.3575 0.049 Uiso 1 1 calc R U . . .
C82 C -0.0554(4) -0.1240(2) -0.8371(7) 0.0390(18) Uani 1 1 d . . . . .
H82A H -0.1016 -0.1195 -0.8242 0.047 Uiso 1 1 calc R U . . .
C83 C 0.1597(4) -0.5225(2) 0.3893(6) 0.0333(16) Uani 1 1 d . . . . .
H83A H 0.2060 -0.5386 0.4349 0.040 Uiso 1 1 calc R U . . .
C84 C -0.0531(4) -0.4541(2) 0.1716(6) 0.0344(17) Uani 1 1 d . . . . .
H84A H -0.0967 -0.4483 0.1885 0.041 Uiso 1 1 calc R U . . .
C85 C 0.1489(5) -0.1308(2) -0.9865(6) 0.0362(17) Uani 1 1 d . . . . .
H85A H 0.1955 -0.1358 -0.9981 0.043 Uiso 1 1 calc R U . . .
C86 C 0.1125(4) -0.6527(2) -0.0746(7) 0.0355(17) Uani 1 1 d . . . . .
H86A H 0.1194 -0.6429 -0.0044 0.043 Uiso 1 1 calc R U . . .
C87 C 0.5484(4) -0.1072(2) -0.5700(6) 0.0340(17) Uani 1 1 d . . . . .
H87A H 0.5964 -0.0928 -0.5180 0.041 Uiso 1 1 calc R U . . .
C88 C 0.0258(4) -0.1593(2) -0.6450(6) 0.0317(16) Uani 1 1 d . . . . .
H88A H -0.0186 -0.1557 -0.6279 0.038 Uiso 1 1 calc R U . . .
C89 C 0.4274(6) -0.7218(2) 0.0765(7) 0.0417(19) Uani 1 1 d . . . . .
H89A H 0.4286 -0.7294 0.1455 0.050 Uiso 1 1 calc R U . . .
C90 C 0.0033(5) -0.4346(2) -0.0619(6) 0.0372(18) Uani 1 1 d . . . . .
H90A H -0.0439 -0.4204 -0.1173 0.045 Uiso 1 1 calc R U . . .
C91 C 0.4635(5) -0.49225(19) 0.1478(6) 0.0316(15) Uani 1 1 d . . . . .
H91A H 0.5088 -0.4887 0.1326 0.038 Uiso 1 1 calc R U . . .
C92 C 0.3462(5) -0.1304(2) -0.5062(6) 0.0316(16) Uani 1 1 d . . . . .
H92A H 0.3009 -0.1358 -0.4922 0.038 Uiso 1 1 calc R U . . .
C93 C -0.0603(4) -0.1110(2) -0.9371(6) 0.0339(17) Uani 1 1 d . . . . .
H93A H -0.1095 -0.0978 -0.9929 0.041 Uiso 1 1 calc R U . . .
C94 C 0.5429(4) -0.1211(2) -0.6693(6) 0.0351(16) Uani 1 1 d . . . . .
H94A H 0.5870 -0.1158 -0.6857 0.042 Uiso 1 1 calc R U . . .
C95 C 0.0097(5) -0.1039(2) -1.0583(5) 0.0357(17) Uani 1 1 d . . . . .
H95A H -0.0377 -0.0901 -1.1152 0.043 Uiso 1 1 calc R U . . .
C96 C 0.0701(5) -0.4435(2) -0.0799(5) 0.0341(16) Uani 1 1 d . . . . .
H96A H 0.0695 -0.4351 -0.1478 0.041 Uiso 1 1 calc R U . . .
C97 C 0.3899(4) -0.5111(2) 0.0678(6) 0.0337(16) Uani 1 1 d . . . . .
H97A H 0.3842 -0.5204 -0.0025 0.040 Uiso 1 1 calc R U . . .
C98 C 0.0985(5) -0.1787(2) -0.5704(6) 0.0325(16) Uani 1 1 d . . . . .
H98A H 0.1043 -0.1888 -0.5011 0.039 Uiso 1 1 calc R U . . .
C99 C 0.3911(4) -0.1817(2) -0.9231(6) 0.0353(17) Uani 1 1 d . . . . .
H99A H 0.3847 -0.1925 -0.9919 0.042 Uiso 1 1 calc R U . . .
C100 C 0.4077(5) -0.6539(2) -0.4255(7) 0.0370(17) Uani 1 1 d . . . . .
H10A H 0.4013 -0.6442 -0.4956 0.044 Uiso 1 1 calc R U . . .
C101 C 0.4613(4) -0.1592(2) -0.8540(6) 0.0321(16) Uani 1 1 d . . . . .
H10B H 0.5026 -0.1543 -0.8760 0.039 Uiso 1 1 calc R U . . .
C102 C 0.4821(4) -0.1003(2) -0.4418(5) 0.0331(16) Uani 1 1 d . . . . .
H10C H 0.5283 -0.0854 -0.3878 0.040 Uiso 1 1 calc R U . . .
C103 C 0.0783(5) -0.1111(2) -1.0725(6) 0.044(2) Uani 1 1 d . . . . .
H10D H 0.0779 -0.1027 -1.1402 0.052 Uiso 1 1 calc R U . . .
C106 C 0.0977(5) -0.5152(2) 0.4239(6) 0.0384(18) Uani 1 1 d . . . . .
H10E H 0.1047 -0.5255 0.4937 0.046 Uiso 1 1 calc R U . . .
C108 C 0.0277(4) -0.49298(19) 0.3543(6) 0.0298(15) Uani 1 1 d . . . . .
H10H H -0.0141 -0.4885 0.3754 0.036 Uiso 1 1 calc R U . . .
N1 N 0.3419(3) -0.14396(15) -0.6038(4) 0.0237(11) Uani 1 1 d . . . . .
N2 N 0.1596(3) -0.17031(16) -0.6927(4) 0.0260(12) Uani 1 1 d . . . . .
N3 N 0.1698(3) -0.66077(15) -0.2027(5) 0.0280(12) Uani 1 1 d . . . . .
N4 N 0.3467(3) -0.66209(15) -0.3018(5) 0.0253(12) Uani 1 1 d . . . . .
N5 N 0.1652(3) -0.68956(16) -0.3912(5) 0.0286(12) Uani 1 1 d . . . . .
N6 N 0.3543(3) -0.69002(15) -0.1065(5) 0.0270(12) Uani 1 1 d . . . . .
N7 N 0.3287(3) -0.50326(14) 0.1927(4) 0.0187(10) Uani 1 1 d . . . . .
N8 N 0.1449(3) -0.47814(14) 0.1022(4) 0.0218(11) Uani 1 1 d . . . . .
N15 N 0.1535(3) -0.50682(15) 0.2933(4) 0.0224(11) Uani 1 1 d . . . . .
N20 N 0.3348(3) -0.47670(14) 0.3864(4) 0.0242(11) Uani 1 1 d . . . . .
N29 N 0.3366(3) -0.17346(16) -0.7918(5) 0.0272(12) Uani 1 1 d . . . . .
N30 N 0.1529(3) -0.14273(15) -0.8881(4) 0.0267(12) Uani 1 1 d . . . . .
Cu2 Cu 0.23922(5) -0.50919(3) 0.23942(6) 0.0254(2) Uani 1 1 d . . . . .
Cu5 Cu 0.25737(4) -0.65730(2) -0.25329(6) 0.0227(2) Uani 1 1 d . . . . .
Cu6 Cu 0.24941(4) -0.17568(2) -0.74032(6) 0.0230(2) Uani 1 1 d . . . . .
O16 O 0.1853(5) -0.35945(17) -0.6999(6) 0.0638(18) Uani 1 1 d . . . . .
H16C H 0.1748 -0.3392 -0.7369 0.077 Uiso 1 1 d R U . . .
O15 O 0.2958(4) -0.35391(16) -0.8139(5) 0.0488(14) Uani 1 1 d . . . . .
H15C H 0.3033 -0.3334 -0.7791 0.059 Uiso 1 1 d R U . . .
O14 O 0.2997(4) -0.47281(18) -0.3060(6) 0.0626(18) Uani 1 1 d . . . . .
H14C H 0.3129 -0.4929 -0.2676 0.075 Uiso 1 1 d R U . . .
O13 O 0.1917(4) -0.48013(16) -0.1894(5) 0.0470(14) Uani 1 1 d . . . . .
H13C H 0.1864 -0.5002 -0.2256 0.056 Uiso 1 1 d R U . . .
C109 C 0.1967(6) -0.4498(3) -0.2542(8) 0.058(2) Uani 1 1 d . . . . .
H10I H 0.1836 -0.4272 -0.2257 0.070 Uiso 1 1 calc R U . . .
H10J H 0.1519 -0.4527 -0.3376 0.070 Uiso 1 1 calc R U . . .
C110 C 0.2821(6) -0.4454(3) -0.2454(8) 0.059(3) Uani 1 1 d . . . . .
H11A H 0.2840 -0.4213 -0.2772 0.071 Uiso 1 1 calc R U . . .
H11B H 0.3279 -0.4458 -0.1618 0.071 Uiso 1 1 calc R U . . .
C301 C 0.2907(6) -0.3822(2) -0.7464(8) 0.049(2) Uani 1 1 d . . . . .
H30A H 0.3347 -0.3779 -0.6633 0.059 Uiso 1 1 calc R U . . .
H30B H 0.3049 -0.4054 -0.7702 0.059 Uiso 1 1 calc R U . . .
C302 C 0.2055(6) -0.3860(2) -0.7561(8) 0.054(2) Uani 1 1 d . . . . .
H30C H 0.1606 -0.3859 -0.8401 0.064 Uiso 1 1 calc R U . . .
H30D H 0.2034 -0.4101 -0.7240 0.064 Uiso 1 1 calc R U . . .
O4 O 0.1488(3) -0.29151(13) -0.8115(4) 0.0289(10) Uani 1 1 d . . . . .
O2 O 0.2414(3) -0.25642(13) -0.6036(3) 0.0286(10) Uani 1 1 d . . . . .
O1 O 0.2149(3) -0.22612(13) -0.8060(4) 0.0343(11) Uani 1 1 d . . . . .
O6 O 0.3444(3) -0.54028(13) -0.1933(4) 0.0310(11) Uani 1 1 d . . . . .
O9 O 0.3467(3) -0.62369(13) 0.3130(4) 0.0316(11) Uani 1 1 d . . . . .
O3 O 0.3209(3) -0.28406(14) -0.7120(4) 0.0360(12) Uani 1 1 d . . . . .
O7 O 0.2539(3) -0.57705(14) -0.3987(4) 0.0389(12) Uani 1 1 d . . . . .
O5 O 0.2864(3) -0.60620(13) -0.1925(4) 0.0343(11) Uani 1 1 d . . . . .
O8 O 0.1738(3) -0.54963(14) -0.2896(4) 0.0382(12) Uani 1 1 d . . . . .
O10 O 0.1738(3) -0.62007(15) 0.2089(4) 0.0412(13) Uani 1 1 d . . . . .
O11 O 0.2540(3) -0.58937(14) 0.1040(4) 0.0365(12) Uani 1 1 d . . . . .
O12 O 0.2727(3) -0.55971(14) 0.3032(4) 0.0408(12) Uani 1 1 d . . . . .
O17 O 0.2066(4) -0.68981(16) 0.3115(6) 0.0577(17) Uani 1 1 d . . . . .
H17C H 0.1966 -0.6692 0.2764 0.069 Uiso 1 1 d R U . . .
O18 O 0.3176(4) -0.69115(17) 0.2009(6) 0.0607(17) Uani 1 1 d . . . . .
H18C H 0.3260 -0.6712 0.2387 0.073 Uiso 1 1 d R U . . .
C10 C 0.3008(7) -0.7197(2) 0.2577(10) 0.064(3) Uani 1 1 d . . . . .
H10K H 0.3445 -0.7191 0.3422 0.077 Uiso 1 1 calc R U . . .
H10L H 0.3063 -0.7433 0.2261 0.077 Uiso 1 1 calc R U . . .
C11 C 0.2127(7) -0.7173(2) 0.2427(10) 0.064(3) Uani 1 1 d . . . . .
H11E H 0.1699 -0.7126 0.1594 0.077 Uiso 1 1 calc R U . . .
H11F H 0.1983 -0.7410 0.2640 0.077 Uiso 1 1 calc R U . . .

loop_
_atom_site_aniso_label
_atom_site_aniso_U_11
_atom_site_aniso_U_22
_atom_site_aniso_U_33
_atom_site_aniso_U_23
_atom_site_aniso_U_13
_atom_site_aniso_U_12
Se1 0.0175(3) 0.0229(4) 0.0188(3) -0.0014(2) 0.0111(2) -0.0020(2)
Se2 0.0199(3) 0.0258(4) 0.0234(3) -0.0009(3) 0.0091(2) -0.0020(2)
Se3 0.0208(3) 0.0236(4) 0.0224(3) 0.0006(3) 0.0074(2) 0.0019(3)
C22 0.027(3) 0.021(4) 0.034(3) 0.001(3) 0.018(3) -0.004(3)
C24 0.029(3) 0.019(4) 0.017(3) 0.002(2) 0.012(2) -0.003(2)
C25 0.027(3) 0.028(4) 0.028(3) -0.008(3) 0.019(3) -0.005(3)
C26 0.022(3) 0.024(4) 0.030(3) -0.002(3) 0.015(3) -0.004(3)
C28 0.020(3) 0.030(4) 0.032(3) 0.007(3) 0.012(3) 0.002(3)
C31 0.023(3) 0.035(4) 0.028(3) -0.007(3) 0.014(3) -0.005(3)
C32 0.025(3) 0.026(4) 0.027(3) 0.004(3) 0.014(3) 0.003(3)
C33 0.026(3) 0.017(4) 0.018(3) -0.002(2) 0.008(2) 0.000(2)
C34 0.025(3) 0.023(4) 0.029(3) 0.005(3) 0.015(3) 0.004(3)
C35 0.042(4) 0.031(4) 0.035(4) -0.004(3) 0.030(3) -0.005(3)
C36 0.022(3) 0.027(4) 0.028(3) 0.004(3) 0.012(2) 0.004(3)
C38 0.015(2) 0.017(3) 0.020(3) -0.001(2) 0.006(2) 0.004(2)
C39 0.027(3) 0.036(5) 0.029(3) 0.011(3) 0.006(3) 0.002(3)
C40 0.025(3) 0.033(4) 0.019(3) 0.008(3) 0.009(2) 0.003(3)
C42 0.022(3) 0.025(4) 0.029(3) -0.003(3) 0.013(2) -0.001(3)
C43 0.030(3) 0.026(4) 0.036(4) 0.002(3) 0.020(3) 0.001(3)
C44 0.048(4) 0.043(5) 0.031(4) -0.014(3) 0.023(3) -0.012(4)
C45 0.021(3) 0.024(4) 0.019(3) -0.001(3) 0.007(2) -0.002(3)
C46 0.033(3) 0.043(5) 0.034(4) -0.017(3) 0.023(3) -0.010(3)
C47 0.025(3) 0.019(4) 0.039(4) 0.000(3) 0.018(3) 0.000(3)
C48 0.023(3) 0.027(4) 0.019(3) -0.004(3) 0.006(2) -0.002(3)
C49 0.024(3) 0.016(4) 0.027(3) -0.001(2) 0.015(2) -0.002(2)
C50 0.022(3) 0.018(4) 0.019(3) 0.000(2) 0.008(2) 0.000(2)
C52 0.022(3) 0.033(4) 0.027(3) -0.001(3) 0.010(3) -0.009(3)
C55 0.044(4) 0.022(4) 0.039(4) -0.011(3) 0.018(3) -0.011(3)
C56 0.035(4) 0.042(5) 0.046(4) -0.003(3) 0.030(3) 0.000(3)
C57 0.044(4) 0.018(4) 0.034(4) 0.007(3) 0.017(3) 0.005(3)
C58 0.041(4) 0.036(5) 0.027(3) -0.012(3) 0.021(3) -0.008(3)
C60 0.022(3) 0.018(4) 0.021(3) -0.003(2) 0.008(2) -0.004(2)
C62 0.023(3) 0.036(5) 0.037(4) -0.005(3) 0.011(3) -0.005(3)
C63 0.027(3) 0.025(4) 0.023(3) -0.004(3) 0.007(3) -0.005(3)
C64 0.043(4) 0.036(5) 0.033(4) -0.005(3) 0.019(3) -0.009(3)
C65 0.039(4) 0.033(4) 0.030(3) 0.002(3) 0.024(3) 0.001(3)
C66 0.027(3) 0.020(4) 0.023(3) 0.000(3) 0.009(3) 0.004(3)
C67 0.019(3) 0.037(5) 0.030(3) -0.009(3) 0.005(3) 0.002(3)
C68 0.047(4) 0.039(5) 0.025(3) -0.008(3) 0.019(3) -0.007(3)
C69 0.018(3) 0.044(5) 0.047(4) 0.008(4) 0.017(3) 0.002(3)
C70 0.038(4) 0.035(4) 0.033(3) 0.014(3) 0.023(3) 0.008(3)
C71 0.026(3) 0.020(4) 0.033(3) -0.002(3) 0.009(3) -0.005(3)
C72 0.025(3) 0.028(4) 0.036(4) -0.003(3) 0.013(3) 0.000(3)
C73 0.024(3) 0.035(4) 0.027(3) -0.002(3) 0.009(3) -0.004(3)
C74 0.043(4) 0.042(5) 0.049(4) 0.001(4) 0.037(4) 0.000(3)
C75 0.030(3) 0.022(4) 0.037(4) 0.000(3) 0.013(3) 0.001(3)
C76 0.049(4) 0.041(5) 0.028(3) -0.013(3) 0.024(3) -0.010(3)
C77 0.017(3) 0.042(5) 0.036(4) 0.006(3) 0.009(3) -0.003(3)
C78 0.041(4) 0.036(4) 0.023(3) 0.009(3) 0.020(3) 0.008(3)
C79 0.029(3) 0.031(4) 0.021(3) 0.010(3) 0.011(3) 0.007(3)
C80 0.047(4) 0.043(5) 0.030(4) -0.004(3) 0.018(3) -0.003(4)
C82 0.023(3) 0.048(5) 0.044(4) -0.003(4) 0.016(3) 0.003(3)
C83 0.028(3) 0.036(5) 0.036(4) 0.011(3) 0.016(3) 0.009(3)
C84 0.024(3) 0.039(5) 0.048(4) -0.004(3) 0.023(3) 0.002(3)
C85 0.045(4) 0.035(5) 0.037(4) -0.005(3) 0.026(3) -0.003(3)
C86 0.035(4) 0.038(5) 0.042(4) -0.005(3) 0.026(3) -0.001(3)
C87 0.028(3) 0.028(4) 0.042(4) -0.016(3) 0.015(3) -0.022(3)
C88 0.029(3) 0.038(5) 0.035(4) -0.004(3) 0.021(3) 0.001(3)
C89 0.068(5) 0.030(5) 0.037(4) 0.006(3) 0.034(4) 0.004(4)
C90 0.032(4) 0.040(5) 0.030(4) 0.010(3) 0.008(3) 0.008(3)
C91 0.043(4) 0.025(4) 0.034(4) 0.004(3) 0.025(3) 0.001(3)
C92 0.041(4) 0.032(4) 0.029(3) 0.004(3) 0.023(3) 0.001(3)
C93 0.026(3) 0.035(5) 0.036(4) 0.014(3) 0.011(3) 0.020(3)
C94 0.025(3) 0.041(5) 0.036(4) 0.002(3) 0.013(3) -0.005(3)
C95 0.039(4) 0.040(5) 0.012(3) 0.001(3) 0.002(3) 0.001(3)
C96 0.041(4) 0.039(5) 0.017(3) 0.011(3) 0.010(3) 0.009(3)
C97 0.039(4) 0.035(5) 0.028(3) -0.001(3) 0.018(3) 0.003(3)
C98 0.041(4) 0.035(5) 0.030(3) 0.008(3) 0.024(3) 0.005(3)
C99 0.036(4) 0.046(5) 0.028(3) -0.008(3) 0.020(3) -0.001(3)
C100 0.046(4) 0.039(5) 0.039(4) 0.003(3) 0.031(4) -0.002(3)
C101 0.022(3) 0.044(5) 0.028(3) 0.003(3) 0.010(3) -0.002(3)
C102 0.034(3) 0.036(4) 0.011(3) 0.000(3) -0.001(3) -0.003(3)
C103 0.057(5) 0.046(6) 0.027(4) -0.004(3) 0.021(4) 0.000(4)
C106 0.037(4) 0.049(5) 0.037(4) 0.008(3) 0.023(3) -0.002(3)
C108 0.038(4) 0.030(4) 0.030(3) -0.003(3) 0.024(3) -0.002(3)
N1 0.027(3) 0.027(3) 0.017(2) -0.004(2) 0.011(2) -0.002(2)
N2 0.028(3) 0.028(3) 0.024(3) 0.002(2) 0.015(2) 0.001(2)
N3 0.029(3) 0.025(3) 0.032(3) 0.001(2) 0.017(2) 0.000(2)
N4 0.026(3) 0.027(3) 0.032(3) -0.001(2) 0.021(2) 0.001(2)
N5 0.033(3) 0.031(4) 0.026(3) 0.002(2) 0.018(2) -0.001(2)
N6 0.034(3) 0.025(3) 0.030(3) -0.001(2) 0.022(2) 0.003(2)
N7 0.022(2) 0.015(3) 0.017(2) -0.0038(19) 0.0087(19) -0.003(2)
N8 0.022(2) 0.019(3) 0.024(2) 0.005(2) 0.012(2) 0.001(2)
N15 0.025(2) 0.019(3) 0.021(2) 0.008(2) 0.011(2) 0.004(2)
N20 0.027(3) 0.018(3) 0.025(3) -0.005(2) 0.012(2) -0.007(2)
N29 0.023(3) 0.033(4) 0.024(3) -0.006(2) 0.010(2) -0.002(2)
N30 0.031(3) 0.024(3) 0.023(3) 0.002(2) 0.013(2) 0.000(2)
Cu2 0.0228(4) 0.0287(5) 0.0285(4) 0.0026(3) 0.0159(3) 0.0016(3)
Cu5 0.0231(4) 0.0234(5) 0.0252(4) -0.0024(3) 0.0149(3) -0.0017(3)
Cu6 0.0223(4) 0.0256(5) 0.0230(4) -0.0029(3) 0.0130(3) -0.0014(3)
O16 0.097(5) 0.046(4) 0.084(5) 0.018(3) 0.071(4) 0.012(4)
O15 0.071(4) 0.038(3) 0.056(3) -0.006(3) 0.046(3) -0.003(3)
O14 0.092(5) 0.053(4) 0.078(4) 0.021(3) 0.069(4) 0.007(4)
O13 0.067(4) 0.045(4) 0.052(3) -0.004(3) 0.048(3) 0.001(3)
C109 0.055(5) 0.066(7) 0.061(6) 0.006(5) 0.036(5) 0.019(5)
C110 0.057(6) 0.062(7) 0.060(6) 0.010(5) 0.030(5) -0.005(5)
C301 0.061(5) 0.035(5) 0.050(5) 0.004(4) 0.028(4) 0.006(4)
C302 0.068(6) 0.036(6) 0.050(5) 0.003(4) 0.025(4) -0.005(4)
O4 0.021(2) 0.037(3) 0.028(2) -0.003(2) 0.0113(18) -0.0041(19)
O2 0.029(2) 0.033(3) 0.017(2) -0.0005(18) 0.0076(17) 0.0022(19)
O1 0.049(3) 0.030(3) 0.022(2) -0.0014(19) 0.016(2) -0.008(2)
O6 0.025(2) 0.033(3) 0.030(2) -0.009(2) 0.0113(19) -0.010(2)
O9 0.024(2) 0.033(3) 0.032(2) 0.001(2) 0.0102(19) 0.008(2)
O3 0.026(2) 0.038(3) 0.049(3) -0.002(2) 0.023(2) 0.004(2)
O7 0.042(3) 0.052(3) 0.024(2) -0.002(2) 0.018(2) 0.000(2)
O5 0.051(3) 0.026(3) 0.027(2) -0.002(2) 0.021(2) -0.006(2)
O8 0.024(2) 0.046(3) 0.052(3) -0.006(2) 0.024(2) 0.002(2)
O10 0.022(2) 0.054(4) 0.046(3) 0.014(3) 0.017(2) 0.001(2)
O11 0.040(3) 0.046(3) 0.023(2) -0.001(2) 0.016(2) 0.001(2)
O12 0.052(3) 0.035(3) 0.037(3) 0.000(2) 0.024(2) 0.008(2)
O17 0.085(4) 0.038(4) 0.082(4) 0.000(3) 0.066(4) -0.014(3)
O18 0.084(5) 0.043(4) 0.077(4) -0.004(3) 0.057(4) 0.007(3)
C10 0.094(8) 0.031(6) 0.090(7) 0.018(5) 0.063(7) 0.018(5)
C11 0.100(8) 0.024(5) 0.089(7) -0.021(5) 0.064(7) -0.021(5)

loop_
_atom_type_symbol
_atom_type_description
_atom_type_scat_dispersion_real
_atom_type_scat_dispersion_imag
_atom_type_scat_source
C C 0.0033 0.0016 'International Tables Vol C Tables 4.2.6.8 and 6.1.1.4'
H H 0.0000 0.0000 'International Tables Vol C Tables 4.2.6.8 and 6.1.1.4'
N N 0.0061 0.0033 'International Tables Vol C Tables 4.2.6.8 and 6.1.1.4'
O O 0.0106 0.0060 'International Tables Vol C Tables 4.2.6.8 and 6.1.1.4'
Cu Cu 0.3201 1.2651 'International Tables Vol C Tables 4.2.6.8 and 6.1.1.4'
Se Se -0.0929 2.2259 'International Tables Vol C Tables 4.2.6.8 and 6.1.1.4'

loop_
_geom_angle_atom_site_label_1
_geom_angle_atom_site_label_2
_geom_angle_atom_site_label_3
_geom_angle
_geom_angle_site_symmetry_1
_geom_angle_site_symmetry_3
O2 Se1 O3 111.0(2) . .
O2 Se1 O4 111.1(2) . .
O3 Se1 O4 109.9(3) . .
O2 Se1 O1 110.1(2) . .
O3 Se1 O1 108.6(3) . .
O4 Se1 O1 105.9(2) . .
O6 Se2 O8 109.8(3) . .
O6 Se2 O7 111.2(2) . .
O8 Se2 O7 110.3(3) . .
O6 Se2 O5 105.9(2) . .
O8 Se2 O5 110.2(3) . .
O7 Se2 O5 109.2(2) . .
O9 Se3 O10 109.6(3) . .
O9 Se3 O11 110.0(2) . .
O10 Se3 O11 110.3(2) . .
O9 Se3 O12 107.4(2) . .
O10 Se3 O12 109.8(3) . .
O11 Se3 O12 109.7(2) . .
N5 C22 C40 123.0(6) . .
N5 C22 C34 117.3(6) . .
C40 C22 C34 119.6(5) . .
N20 C24 C63 124.0(5) . .
N20 C24 C49 116.3(5) . .
C63 C24 C49 119.7(5) . .
N4 C25 C31 122.3(6) . .
N4 C25 C26 117.2(5) . .
C31 C25 C26 120.4(6) . .
N6 C26 C48 122.2(6) . .
N6 C26 C25 118.1(6) . .
C48 C26 C25 119.7(5) . .
C56 C28 C34 117.8(6) . .
C56 C28 C52 123.3(6) . .
C34 C28 C52 118.8(6) . .
C74 C31 C25 118.3(6) . .
C74 C31 C72 123.1(6) . .
C25 C31 C72 118.6(6) . .
C91 C32 C49 117.2(6) . .
C91 C32 C69 123.8(6) . .
C49 C32 C69 119.0(6) . .
N30 C33 C75 122.6(6) . .
N30 C33 C50 118.4(5) . .
C75 C33 C50 119.0(6) . .
N3 C34 C28 123.1(6) . .
N3 C34 C22 116.5(5) . .
C28 C34 C22 120.4(6) . .
N3 C35 C86 122.9(7) . .
N15 C36 C42 122.5(6) . .
N15 C36 C38 116.2(5) . .
C42 C36 C38 121.2(5) . .
N8 C38 C66 124.6(5) . .
N8 C38 C36 116.7(5) . .
C66 C38 C36 118.7(5) . .
C52 C39 C40 120.6(6) . .
C55 C40 C39 124.8(7) . .
C55 C40 C22 116.0(6) . .
C39 C40 C22 119.2(6) . .
C36 C42 C108 117.7(6) . .
C36 C42 C84 118.3(6) . .
C108 C42 C84 124.0(6) . .
C50 C43 C88 117.8(6) . .
C50 C43 C82 119.0(6) . .
C88 C43 C82 123.2(6) . .
C58 C44 C55 119.4(6) . .
N1 C45 C71 123.5(6) . .
N1 C45 C60 117.0(5) . .
C71 C45 C60 119.5(6) . .
N29 C46 C99 121.9(6) . .
C60 C47 C101 117.3(6) . .
C60 C47 C94 118.8(6) . .
C101 C47 C94 123.9(6) . .
C57 C48 C26 117.1(6) . .
C57 C48 C67 123.8(6) . .
C26 C48 C67 119.1(6) . .
N7 C49 C32 123.0(5) . .
N7 C49 C24 117.7(5) . .
C32 C49 C24 119.2(5) . .
N2 C50 C43 122.5(6) . .
N2 C50 C33 117.2(5) . .
C43 C50 C33 120.3(5) . .
C39 C52 C28 121.4(6) . .
C40 C55 C44 120.8(7) . .
C86 C56 C28 119.1(6) . .
C48 C57 C89 120.3(7) . .
N5 C58 C44 122.4(6) . .
N29 C60 C47 123.2(6) . .
N29 C60 C45 116.0(5) . .
C47 C60 C45 120.7(5) . .
C84 C62 C66 123.7(7) . .
C24 C63 C77 118.7(6) . .
C24 C63 C64 117.0(6) . .
C77 C63 C64 124.1(6) . .
C68 C64 C63 119.7(7) . .
N4 C65 C100 123.5(7) . .
C38 C66 C62 118.1(6) . .
C38 C66 C90 116.7(6) . .
C62 C66 C90 125.1(6) . .
C72 C67 C48 120.3(6) . .
C64 C68 C76 118.8(6) . .
C77 C69 C32 120.3(6) . .
N6 C70 C89 122.8(6) . .
C45 C71 C102 117.8(6) . .
C45 C71 C87 119.7(6) . .
C102 C71 C87 122.5(6) . .
C67 C72 C31 121.8(6) . .
N7 C73 C97 122.6(6) . .
C100 C74 C31 119.4(6) . .
C33 C75 C95 117.2(6) . .
C33 C75 C93 120.5(6) . .
C95 C75 C93 122.3(6) . .
N20 C76 C68 123.2(6) . .
C69 C77 C63 123.1(6) . .
N8 C78 C96 123.4(6) . .
N2 C79 C98 122.0(6) . .
C102 C80 C92 120.5(7) . .
C93 C82 C43 121.4(6) . .
N15 C83 C106 121.5(6) . .
C62 C84 C42 119.8(6) . .
N30 C85 C103 122.2(7) . .
C56 C86 C35 118.8(7) . .
C94 C87 C71 120.3(6) . .
C98 C88 C43 118.0(6) . .
C70 C89 C57 118.8(6) . .
C96 C90 C66 118.6(6) . .
C97 C91 C32 120.2(6) . .
N1 C92 C80 122.7(6) . .
C82 C93 C75 119.7(6) . .
C87 C94 C47 121.0(6) . .
C103 C95 C75 119.4(7) . .
C90 C96 C78 119.6(6) . .
C91 C97 C73 118.6(6) . .
C88 C98 C79 121.0(6) . .
C101 C99 C46 119.7(6) . .
C74 C100 C65 118.5(6) . .
C99 C101 C47 119.5(6) . .
C80 C102 C71 118.3(6) . .
C95 C103 C85 119.9(7) . .
C108 C106 C83 119.3(6) . .
C106 C108 C42 120.0(6) . .
C92 N1 C45 117.2(5) . .
C92 N1 Cu6 131.8(4) . .
C45 N1 Cu6 111.0(4) . .
C79 N2 C50 118.7(5) . .
C79 N2 Cu6 126.4(4) . .
C50 N2 Cu6 114.9(4) . .
C35 N3 C34 118.2(6) . .
C35 N3 Cu5 127.6(5) . .
C34 N3 Cu5 114.1(4) . .
C65 N4 C25 118.0(5) . .
C65 N4 Cu5 127.3(5) . .
C25 N4 Cu5 114.7(4) . .
C58 N5 C22 118.3(6) . .
C58 N5 Cu5 130.8(5) . .
C22 N5 Cu5 110.8(4) . .
C70 N6 C26 118.8(6) . .
C70 N6 Cu5 131.6(4) . .
C26 N6 Cu5 109.6(4) . .
C73 N7 C49 118.3(5) . .
C73 N7 Cu2 126.2(4) . .
C49 N7 Cu2 115.5(4) . .
C78 N8 C38 117.1(5) . .
C78 N8 Cu2 131.2(4) . .
C38 N8 Cu2 111.7(4) . .
C83 N15 C36 118.8(5) . .
C83 N15 Cu2 127.6(4) . .
C36 N15 Cu2 113.4(4) . .
C76 N20 C24 117.3(5) . .
C76 N20 Cu2 132.1(5) . .
C24 N20 Cu2 110.6(4) . .
C46 N29 C60 118.4(5) . .
C46 N29 Cu6 127.2(4) . .
C60 N29 Cu6 113.9(4) . .
C85 N30 C33 118.7(6) . .
C85 N30 Cu6 132.0(5) . .
C33 N30 Cu6 109.2(4) . .
O12 Cu2 N15 90.6(2) . .
O12 Cu2 N7 96.5(2) . .
N15 Cu2 N7 171.0(2) . .
O12 Cu2 N8 144.3(2) . .
N15 Cu2 N8 81.61(19) . .
N7 Cu2 N8 95.59(19) . .
O12 Cu2 N20 101.4(2) . .
N15 Cu2 N20 93.4(2) . .
N7 Cu2 N20 79.91(19) . .
N8 Cu2 N20 113.8(2) . .
O5 Cu5 N3 90.7(2) . .
O5 Cu5 N4 97.0(2) . .
N3 Cu5 N4 171.4(2) . .
O5 Cu5 N5 143.8(2) . .
N3 Cu5 N5 81.2(2) . .
N4 Cu5 N5 94.5(2) . .
O5 Cu5 N6 103.2(2) . .
N3 Cu5 N6 94.3(2) . .
N4 Cu5 N6 80.3(2) . .
N5 Cu5 N6 112.5(2) . .
O1 Cu6 N29 90.7(2) . .
O1 Cu6 N2 96.0(2) . .
N29 Cu6 N2 172.0(3) . .
O1 Cu6 N1 145.8(2) . .
N29 Cu6 N1 81.6(2) . .
N2 Cu6 N1 95.0(2) . .
O1 Cu6 N30 101.0(2) . .
N29 Cu6 N30 94.3(2) . .
N2 Cu6 N30 80.2(2) . .
N1 Cu6 N30 112.7(2) . .
O13 C109 C110 114.5(7) . .
O14 C110 C109 113.6(8) . .
O15 C301 C302 114.8(7) . .
O16 C302 C301 115.7(8) . .
Se1 O1 Cu6 126.8(2) . .
Se2 O5 Cu5 127.5(2) . .
Se3 O12 Cu2 128.6(3) . .
O18 C10 C11 113.0(8) . .
O17 C11 C10 112.8(8) . .

loop_
_geom_bond_atom_site_label_1
_geom_bond_atom_site_label_2
_geom_bond_distance
_geom_bond_site_symmetry_2
Se1 O2 1.618(4) .
Se1 O3 1.630(4) .
Se1 O4 1.642(4) .
Se1 O1 1.668(5) .
Se2 O6 1.620(4) .
Se2 O8 1.638(4) .
Se2 O7 1.642(4) .
Se2 O5 1.656(5) .
Se3 O9 1.636(4) .
Se3 O10 1.638(5) .
Se3 O11 1.644(4) .
Se3 O12 1.652(5) .
C22 N5 1.351(7) .
C22 C40 1.425(9) .
C22 C34 1.436(9) .
C24 N20 1.361(7) .
C24 C63 1.397(8) .
C24 C49 1.448(8) .
C25 N4 1.368(8) .
C25 C31 1.410(8) .
C25 C26 1.440(8) .
C26 N6 1.353(7) .
C26 C48 1.416(9) .
C28 C56 1.401(9) .
C28 C34 1.405(8) .
C28 C52 1.432(9) .
C31 C74 1.390(9) .
C31 C72 1.433(9) .
C32 C91 1.408(9) .
C32 C49 1.414(8) .
C32 C69 1.439(9) .
C33 N30 1.356(8) .
C33 C75 1.399(9) .
C33 C50 1.439(8) .
C34 N3 1.346(8) .
C35 N3 1.332(8) .
C35 C86 1.402(9) .
C36 N15 1.380(8) .
C36 C42 1.402(8) .
C36 C38 1.435(8) .
C38 N8 1.362(7) .
C38 C66 1.404(8) .
C39 C52 1.381(10) .
C39 C40 1.422(9) .
C40 C55 1.376(9) .
C42 C108 1.410(9) .
C42 C84 1.438(9) .
C43 C50 1.398(8) .
C43 C88 1.438(9) .
C43 C82 1.438(10) .
C44 C58 1.370(9) .
C44 C55 1.387(10) .
C45 N1 1.372(7) .
C45 C71 1.384(8) .
C45 C60 1.436(8) .
C46 N29 1.349(8) .
C46 C99 1.399(9) .
C47 C60 1.399(8) .
C47 C101 1.415(9) .
C47 C94 1.438(9) .
C48 C57 1.379(9) .
C48 C67 1.444(9) .
C49 N7 1.352(7) .
C50 N2 1.366(8) .
C56 C86 1.388(10) .
C57 C89 1.390(10) .
C58 N5 1.335(8) .
C60 N29 1.361(8) .
C62 C84 1.327(10) .
C62 C66 1.426(9) .
C63 C77 1.419(9) .
C63 C64 1.432(9) .
C64 C68 1.360(10) .
C65 N4 1.315(8) .
C65 C100 1.412(9) .
C66 C90 1.443(9) .
C67 C72 1.371(10) .
C68 C76 1.426(10) .
C69 C77 1.329(10) .
C70 N6 1.328(8) .
C70 C89 1.374(10) .
C71 C102 1.426(9) .
C71 C87 1.457(9) .
C73 N7 1.349(8) .
C73 C97 1.410(9) .
C74 C100 1.384(10) .
C75 C95 1.416(9) .
C75 C93 1.438(9) .
C76 N20 1.337(8) .
C78 N8 1.330(7) .
C78 C96 1.416(9) .
C79 N2 1.334(8) .
C79 C98 1.395(9) .
C80 C102 1.368(10) .
C80 C92 1.392(10) .
C82 C93 1.361(10) .
C83 N15 1.338(8) .
C83 C106 1.427(9) .
C85 N30 1.334(8) .
C85 C103 1.390(11) .
C87 C94 1.357(10) .
C88 C98 1.361(9) .
C90 C96 1.374(10) .
C91 C97 1.378(10) .
C92 N1 1.342(8) .
C95 C103 1.360(10) .
C99 C101 1.382(10) .
C106 C108 1.374(10) .
N1 Cu6 2.065(5) .
N2 Cu6 2.017(5) .
N3 Cu5 1.999(5) .
N4 Cu5 2.013(5) .
N5 Cu5 2.082(6) .
N6 Cu5 2.176(6) .
N7 Cu2 2.002(5) .
N8 Cu2 2.067(5) .
N15 Cu2 1.998(5) .
N20 Cu2 2.165(5) .
N29 Cu6 2.000(5) .
N30 Cu6 2.184(5) .
Cu2 O12 1.981(5) .
Cu5 O5 1.985(5) .
Cu6 O1 1.987(5) .
O16 C302 1.375(10) .
O15 C301 1.394(9) .
O14 C110 1.411(11) .
O13 C109 1.426(10) .
C109 C110 1.484(12) .
C301 C302 1.472(13) .
O17 C11 1.391(10) .
O18 C10 1.400(10) .
C10 C11 1.492(15) .
